data_7155844
loop_
_publ_author_name
'Kondoh, Azusa'
'Ozawa, Ryosuke'
'Aoki, Takuma'
'Terada, Masahiro'

_publ_section_title
;
 Intramolecular Addition of Benzyl Anion to Alkyne Utilizing
 [1,2]-Phospha-Brook Rearrangement under Br\/onsted Base Catalysis
;
_journal_name_full 'Org. Biomol. Chem.'
_journal_paper_doi 10.1039/C7OB02059G
_journal_year 2017
_chemical_formula_moiety 'C25 H23 Cl N O6 P'
_chemical_formula_sum 'C25 H23 Cl N O6 P'
_chemical_formula_weight 499.89
_chemical_name_systematic '(6-chlorophenanthren-9-yl)(4-nitrophenyl)methyl diethyl phosphate'
_space_group_crystal_system monoclinic
_space_group_IT_number 14
_space_group_name_Hall '-P 2ybc'
_space_group_name_H-M_alt 'P 1 21/c 1'
_symmetry_space_group_name_Hall '-P 2ybc'
_symmetry_space_group_name_H-M 'P 1 21/c 1'
_atom_sites_solution_hydrogens geom
_atom_sites_solution_primary direct
_atom_sites_solution_secondary difmap
_audit_update_record
;
2017-04-28 deposited with the CCDC.
2017-08-22 downloaded from the CCDC.
;
_cell_angle_alpha 90.0000
_cell_angle_beta 103.093(7)
_cell_angle_gamma 90.0000
_cell_formula_units_Z 4
_cell_length_a 15.6121(15)
_cell_length_b 11.9598(12)
_cell_length_c 12.8469(13)
_cell_measurement_reflns_used 22308
_cell_measurement_temperature 150
_cell_measurement_theta_max 27.60
_cell_measurement_theta_min 3.20
_cell_volume 2336.4(4)
_computing_cell_refinement 'CrystalClear-SM Auto 2.0 r15'
_computing_data_collection 'CrystalClear-SM Auto 2.0 r15 (Rigaku, 2011)'
_computing_data_reduction 'CrystalClear-SM Auto 2.0 r15'
_computing_molecular_graphics 'CrystalStructure 4.2'
_computing_publication_material 'CrystalStructure 4.2 (Rigaku, 2015)'
_computing_structure_refinement 'SHELXL Version 2013/4 (Sheldrick, 2008)'
_computing_structure_solution 'SHELXS97 (Sheldrick, 2008)'
_diffrn_ambient_temperature 150
_diffrn_detector_area_resol_mean 13.653
_diffrn_measured_fraction_theta_full 0.999
_diffrn_measured_fraction_theta_max 0.999
_diffrn_measurement_device_type 'Rigaku XtaLAB mini'
_diffrn_measurement_method \w
_diffrn_radiation_type 'Mo K\a'
_diffrn_radiation_wavelength 0.71075
_diffrn_reflns_av_R_equivalents 0.0315
_diffrn_reflns_Laue_measured_fraction_full 0.999
_diffrn_reflns_Laue_measured_fraction_max 0.999
_diffrn_reflns_limit_h_max 20
_diffrn_reflns_limit_h_min -20
_diffrn_reflns_limit_k_max 15
_diffrn_reflns_limit_k_min -15
_diffrn_reflns_limit_l_max 16
_diffrn_reflns_limit_l_min -16
_diffrn_reflns_number 24221
_diffrn_reflns_point_group_measured_fraction_full 0.999
_diffrn_reflns_point_group_measured_fraction_max 0.999
_diffrn_reflns_theta_full 25.242
_diffrn_reflns_theta_max 27.485
_diffrn_reflns_theta_min 3.175
_diffrn_standards_number 0
_exptl_absorpt_coefficient_mu 0.274
_exptl_absorpt_correction_T_max 0.995
_exptl_absorpt_correction_T_min 0.823
_exptl_absorpt_correction_type multi-scan
_exptl_absorpt_process_details 'REQAB (Rigaku, 1998)'
_exptl_crystal_colour colorless
_exptl_crystal_density_diffrn 1.421
_exptl_crystal_density_method 'not measured'
_exptl_crystal_description platelet
_exptl_crystal_F_000 1040.00
_exptl_crystal_size_max 0.400
_exptl_crystal_size_mid 0.250
_exptl_crystal_size_min 0.020
_refine_diff_density_max 1.11
_refine_diff_density_min -0.47
_refine_ls_extinction_method none
_refine_ls_goodness_of_fit_ref 1.043
_refine_ls_hydrogen_treatment constr
_refine_ls_number_parameters 307
_refine_ls_number_reflns 5362
_refine_ls_number_restraints 0
_refine_ls_R_factor_all 0.0496
_refine_ls_R_factor_gt 0.0433
_refine_ls_shift/su_max 0.001
_refine_ls_structure_factor_coef Fsqd
_refine_ls_weighting_details 'w = 1/[\s^2^(Fo^2^)+(0.0513P)^2^+1.9922P] where P=(Fo^2^+2Fc^2^)/3'
_refine_ls_weighting_scheme calc
_refine_ls_wR_factor_gt 0.1105
_refine_ls_wR_factor_ref 0.1146
_reflns_Friedel_coverage 0.000
_reflns_number_gt 4733
_reflns_number_total 5362
_reflns_threshold_expression F^2^>2.0\s(F^2^)
_cod_data_source_file c7ob02059g2.cif
_cod_data_source_block 01
_cod_database_code 7155844
_shelxl_version_number 2013-4

loop_
_space_group_symop_id
_space_group_symop_operation_xyz
1 +X,+Y,+Z
2 -X,1/2+Y,1/2-Z
3 -X,-Y,-Z
4 +X,-1/2-Y,-1/2+Z

loop_
_atom_site_label
_atom_site_type_symbol
_atom_site_fract_x
_atom_site_fract_y
_atom_site_fract_z
_atom_site_U_iso_or_equiv
_atom_site_adp_type
_atom_site_occupancy
_atom_site_site_symmetry_order
_atom_site_calc_flag
_atom_site_refinement_flags_posn
_atom_site_refinement_flags_adp
Cl1 Cl 1.21646(3) 1.07350(5) 0.84039(4) 0.03798(14) Uani 1 1 d . .
P11 P 0.65813(3) 1.12087(4) 0.42671(4) 0.02227(12) Uani 1 1 d . .
O3 O 0.60953(9) 1.15125(11) 0.51707(11) 0.0281(3) Uani 1 1 d . .
O5 O 0.64676(10) 0.76667(13) 0.93712(12) 0.0380(3) Uani 1 1 d . .
O7 O 0.70402(9) 1.21320(12) 0.38873(11) 0.0310(3) Uani 1 1 d . .
O8 O 0.61412(10) 0.93479(13) 0.97665(11) 0.0365(3) Uani 1 1 d . .
O17 O 0.59003(9) 1.06538(12) 0.33307(11) 0.0322(3) Uani 1 1 d . .
O19 O 0.71651(8) 1.01835(10) 0.47688(9) 0.0231(3) Uani 1 1 d . .
N26 N 0.64489(10) 0.86822(14) 0.92247(12) 0.0263(3) Uani 1 1 d . .
C4 C 0.94843(10) 0.99078(13) 0.63348(12) 0.0174(3) Uani 1 1 d . .
C6 C 1.02234(10) 0.92262(13) 0.62888(13) 0.0176(3) Uani 1 1 d . .
C9 C 1.08183(11) 0.75491(15) 0.54976(14) 0.0240(4) Uani 1 1 d . .
H9 H 1.1391 0.7694 0.5918 0.029 Uiso 1 1 calc R U
C10 C 0.74012(11) 1.06190(14) 0.75166(14) 0.0221(3) Uani 1 1 d . .
H10 H 0.7581 1.1377 0.7511 0.026 Uiso 1 1 calc R U
C12 C 1.01186(11) 0.82716(13) 0.55700(13) 0.0185(3) Uani 1 1 d . .
C13 C 1.11312(11) 1.04040(15) 0.76152(14) 0.0236(4) Uani 1 1 d . .
C14 C 0.85520(11) 0.87625(14) 0.49727(13) 0.0202(3) Uani 1 1 d . .
H14 H 0.7994 0.8613 0.4518 0.024 Uiso 1 1 calc R U
C15 C 0.68120(11) 0.91187(15) 0.83468(13) 0.0215(3) Uani 1 1 d . .
C16 C 0.72139(12) 0.88024(15) 0.66940(14) 0.0253(4) Uani 1 1 d . .
H16 H 0.7263 0.8320 0.6123 0.030 Uiso 1 1 calc R U
C18 C 0.74767(10) 0.99137(14) 0.66807(13) 0.0186(3) Uani 1 1 d . .
C20 C 0.92766(11) 0.80467(14) 0.49221(13) 0.0194(3) Uani 1 1 d . .
C21 C 1.04182(12) 1.10814(15) 0.76801(14) 0.0241(4) Uani 1 1 d . .
H21 H 1.0491 1.1704 0.8151 0.029 Uiso 1 1 calc R U
C22 C 0.86378(10) 0.96479(14) 0.56503(12) 0.0177(3) Uani 1 1 d . .
C23 C 0.78393(11) 1.03286(14) 0.57455(13) 0.0199(3) Uani 1 1 d . .
H23 H 0.8002 1.1137 0.5847 0.024 Uiso 1 1 calc R U
C24 C 0.70645(11) 1.02221(15) 0.83626(14) 0.0237(4) Uani 1 1 d . .
H24 H 0.7011 1.0700 0.8935 0.028 Uiso 1 1 calc R U
C25 C 0.96076(11) 1.08271(14) 0.70456(13) 0.0208(3) Uani 1 1 d . .
H25 H 0.9117 1.1281 0.7086 0.025 Uiso 1 1 calc R U
C27 C 0.91579(12) 0.71087(15) 0.42377(15) 0.0260(4) Uani 1 1 d . .
H27 H 0.8592 0.6959 0.3800 0.031 Uiso 1 1 calc R U
C28 C 0.68824(12) 0.83948(15) 0.75292(15) 0.0260(4) Uani 1 1 d . .
H28 H 0.6707 0.7635 0.7542 0.031 Uiso 1 1 calc R U
C29 C 1.06797(13) 0.66367(16) 0.48246(16) 0.0305(4) Uani 1 1 d . .
H29 H 1.1157 0.6157 0.4789 0.037 Uiso 1 1 calc R U
C30 C 0.98452(14) 0.64096(16) 0.41944(16) 0.0320(4) Uani 1 1 d . .
H30 H 0.9754 0.5775 0.3738 0.038 Uiso 1 1 calc R U
C31 C 0.53260(14) 0.97504(18) 0.35003(17) 0.0356(5) Uani 1 1 d . .
H31A H 0.4771 1.0055 0.3634 0.043 Uiso 1 1 calc R U
H31B H 0.5615 0.9297 0.4126 0.043 Uiso 1 1 calc R U
C32 C 0.57163(16) 1.26272(19) 0.52020(19) 0.0429(5) Uani 1 1 d . .
H32A H 0.5118 1.2566 0.5336 0.051 Uiso 1 1 calc R U
H32B H 0.5672 1.3008 0.4507 0.051 Uiso 1 1 calc R U
C33 C 0.51408(16) 0.9047(2) 0.2511(2) 0.0457(6) Uani 1 1 d . .
H33A H 0.4753 0.8427 0.2599 0.055 Uiso 1 1 calc R U
H33B H 0.5694 0.8749 0.2389 0.055 Uiso 1 1 calc R U
H33C H 0.4854 0.9505 0.1899 0.055 Uiso 1 1 calc R U
C34 C 1.10486(11) 0.95006(14) 0.69452(13) 0.0217(3) Uani 1 1 d . .
H34 H 1.1549 0.9057 0.6923 0.026 Uiso 1 1 calc R U
C37 C 0.6287(3) 1.3281(2) 0.6066(2) 0.0742(11) Uani 1 1 d . .
H37A H 0.6042 1.4033 0.6088 0.089 Uiso 1 1 calc R U
H37B H 0.6879 1.3337 0.5930 0.089 Uiso 1 1 calc R U
H37C H 0.6319 1.2907 0.6753 0.089 Uiso 1 1 calc R U

loop_
_atom_site_aniso_label
_atom_site_aniso_U_11
_atom_site_aniso_U_22
_atom_site_aniso_U_33
_atom_site_aniso_U_23
_atom_site_aniso_U_13
_atom_site_aniso_U_12
Cl1 0.0257(2) 0.0411(3) 0.0405(3) -0.0072(2) -0.0063(2) -0.00621(19)
P11 0.0194(2) 0.0256(2) 0.0214(2) 0.00513(17) 0.00370(17) -0.00006(17)
O3 0.0281(7) 0.0269(7) 0.0312(7) 0.0064(5) 0.0109(5) 0.0070(5)
O5 0.0415(8) 0.0350(8) 0.0400(8) 0.0131(6) 0.0143(7) 0.0010(6)
O7 0.0264(7) 0.0340(7) 0.0323(7) 0.0107(6) 0.0060(5) -0.0054(5)
O8 0.0392(8) 0.0466(9) 0.0284(7) -0.0038(6) 0.0174(6) -0.0015(7)
O17 0.0295(7) 0.0395(8) 0.0242(6) 0.0066(6) -0.0011(5) -0.0081(6)
O19 0.0225(6) 0.0244(6) 0.0204(6) -0.0010(5) 0.0008(5) 0.0019(5)
N26 0.0211(7) 0.0350(9) 0.0221(7) 0.0027(6) 0.0034(6) -0.0012(6)
C4 0.0198(8) 0.0169(7) 0.0162(7) 0.0030(6) 0.0058(6) -0.0011(6)
C6 0.0187(7) 0.0166(7) 0.0185(7) 0.0029(6) 0.0068(6) -0.0014(6)
C9 0.0222(8) 0.0225(8) 0.0285(9) 0.0017(7) 0.0083(7) 0.0030(7)
C10 0.0226(8) 0.0207(8) 0.0233(8) -0.0042(6) 0.0060(7) -0.0004(6)
C12 0.0215(8) 0.0159(7) 0.0202(8) 0.0026(6) 0.0090(6) -0.0009(6)
C13 0.0210(8) 0.0259(9) 0.0217(8) 0.0020(7) 0.0005(6) -0.0052(7)
C14 0.0190(8) 0.0224(8) 0.0195(8) -0.0007(6) 0.0053(6) -0.0024(6)
C15 0.0171(7) 0.0274(9) 0.0198(8) 0.0020(7) 0.0041(6) 0.0018(6)
C16 0.0294(9) 0.0237(9) 0.0248(8) -0.0060(7) 0.0102(7) -0.0020(7)
C18 0.0146(7) 0.0226(8) 0.0183(7) -0.0005(6) 0.0027(6) 0.0025(6)
C20 0.0224(8) 0.0184(8) 0.0189(7) 0.0004(6) 0.0079(6) -0.0021(6)
C21 0.0294(9) 0.0215(8) 0.0212(8) -0.0033(6) 0.0054(7) -0.0049(7)
C22 0.0184(7) 0.0190(8) 0.0169(7) 0.0027(6) 0.0064(6) 0.0003(6)
C23 0.0194(8) 0.0220(8) 0.0175(7) -0.0011(6) 0.0025(6) 0.0009(6)
C24 0.0234(8) 0.0272(9) 0.0209(8) -0.0056(7) 0.0061(7) 0.0012(7)
C25 0.0235(8) 0.0199(8) 0.0199(8) 0.0001(6) 0.0067(6) 0.0004(6)
C27 0.0270(9) 0.0241(9) 0.0278(9) -0.0055(7) 0.0077(7) -0.0036(7)
C28 0.0277(9) 0.0214(8) 0.0309(9) -0.0020(7) 0.0107(7) -0.0034(7)
C29 0.0320(10) 0.0244(9) 0.0372(10) -0.0026(8) 0.0122(8) 0.0079(7)
C30 0.0405(11) 0.0226(9) 0.0348(10) -0.0091(8) 0.0128(9) -0.0001(8)
C31 0.0320(10) 0.0352(11) 0.0347(10) 0.0056(8) -0.0031(8) -0.0119(8)
C32 0.0488(13) 0.0341(11) 0.0518(13) 0.0119(10) 0.0244(11) 0.0203(10)
C33 0.0439(13) 0.0337(11) 0.0511(14) -0.0034(10) -0.0070(11) 0.0030(10)
C34 0.0205(8) 0.0220(8) 0.0225(8) 0.0036(6) 0.0050(7) -0.0008(6)
C37 0.157(3) 0.0312(13) 0.0379(13) -0.0018(11) 0.0289(18) 0.0073(17)

loop_
_atom_type_symbol
_atom_type_description
_atom_type_scat_dispersion_real
_atom_type_scat_dispersion_imag
_atom_type_scat_source
C C 0.0033 0.0016
;
International Tables for Crystallography
(Vol. C, Tables 4.2.6.8 and 6.1.1.4)
;
H H 0.0000 0.0000
;
International Tables for Crystallography
(Vol. C, Table 6.1.1.4)
;
Cl Cl 0.1484 0.1585
;
International Tables for Crystallography
(Vol. C, Tables 4.2.6.8 and 6.1.1.4)
;
N N 0.0061 0.0033
;
International Tables for Crystallography
(Vol. C, Tables 4.2.6.8 and 6.1.1.4)
;
O O 0.0106 0.0060
;
International Tables for Crystallography
(Vol. C, Tables 4.2.6.8 and 6.1.1.4)
;
P P 0.1023 0.0942
;
International Tables for Crystallography
(Vol. C, Tables 4.2.6.8 and 6.1.1.4)
;

loop_
_geom_angle_atom_site_label_1
_geom_angle_atom_site_label_2
_geom_angle_atom_site_label_3
_geom_angle
O7 P11 O17 111.36(8)
O7 P11 O3 115.41(8)
O17 P11 O3 108.05(8)
O7 P11 O19 116.32(8)
O17 P11 O19 102.37(7)
O3 P11 O19 102.11(7)
C32 O3 P11 119.90(12)
C31 O17 P11 122.45(12)
C23 O19 P11 119.91(11)
O8 N26 O5 123.66(16)
O8 N26 C15 118.34(16)
O5 N26 C15 117.99(15)
C25 C4 C6 118.58(15)
C25 C4 C22 122.14(15)
C6 C4 C22 119.28(14)
C34 C6 C4 118.76(15)
C34 C6 C12 121.25(15)
C4 C6 C12 119.99(15)
C29 C9 C12 120.79(17)
C29 C9 H9 119.6
C12 C9 H9 119.6
C18 C10 C24 120.55(16)
C18 C10 H10 119.7
C24 C10 H10 119.7
C9 C12 C20 118.35(15)
C9 C12 C6 123.01(15)
C20 C12 C6 118.63(15)
C34 C13 C21 122.23(16)
C34 C13 Cl1 119.15(14)
C21 C13 Cl1 118.61(14)
C22 C14 C20 122.08(15)
C22 C14 H14 119.0
C20 C14 H14 119.0
C24 C15 C28 122.62(16)
C24 C15 N26 119.27(16)
C28 C15 N26 118.12(16)
C28 C16 C18 120.65(16)
C28 C16 H16 119.7
C18 C16 H16 119.7
C10 C18 C16 119.51(16)
C10 C18 C23 121.54(15)
C16 C18 C23 118.95(15)
C27 C20 C12 119.44(16)
C27 C20 C14 120.65(16)
C12 C20 C14 119.90(15)
C25 C21 C13 118.42(16)
C25 C21 H21 120.8
C13 C21 H21 120.8
C14 C22 C4 120.10(15)
C14 C22 C23 120.44(15)
C4 C22 C23 119.35(14)
O19 C23 C22 108.29(13)
O19 C23 C18 108.43(13)
C22 C23 C18 110.37(13)
O19 C23 H23 109.9
C22 C23 H23 109.9
C18 C23 H23 109.9
C15 C24 C10 118.20(16)
C15 C24 H24 120.9
C10 C24 H24 120.9
C21 C25 C4 121.81(16)
C21 C25 H25 119.1
C4 C25 H25 119.1
C30 C27 C20 121.08(17)
C30 C27 H27 119.5
C20 C27 H27 119.5
C16 C28 C15 118.47(17)
C16 C28 H28 120.8
C15 C28 H28 120.8
C9 C29 C30 120.73(17)
C9 C29 H29 119.6
C30 C29 H29 119.6
C27 C30 C29 119.59(17)
C27 C30 H30 120.2
C29 C30 H30 120.2
O17 C31 C33 107.35(18)
O17 C31 H31A 110.2
C33 C31 H31A 110.2
O17 C31 H31B 110.2
C33 C31 H31B 110.2
H31A C31 H31B 108.5
O3 C32 C37 108.9(2)
O3 C32 H32A 109.9
C37 C32 H32A 109.9
O3 C32 H32B 109.9
C37 C32 H32B 109.9
H32A C32 H32B 108.3
C31 C33 H33A 109.5
C31 C33 H33B 109.5
H33A C33 H33B 109.5
C31 C33 H33C 109.5
H33A C33 H33C 109.5
H33B C33 H33C 109.5
C13 C34 C6 120.20(16)
C13 C34 H34 119.9
C6 C34 H34 119.9
C32 C37 H37A 109.5
C32 C37 H37B 109.5
H37A C37 H37B 109.5
C32 C37 H37C 109.5
H37A C37 H37C 109.5
H37B C37 H37C 109.5

loop_
_geom_bond_atom_site_label_1
_geom_bond_atom_site_label_2
_geom_bond_distance
Cl1 C13 1.7451(18)
P11 O7 1.4592(13)
P11 O17 1.5616(14)
P11 O3 1.5667(14)
P11 O19 1.5758(13)
O3 C32 1.463(2)
O5 N26 1.228(2)
O8 N26 1.225(2)
O17 C31 1.452(2)
O19 C23 1.4540(19)
N26 C15 1.468(2)
C4 C25 1.414(2)
C4 C6 1.425(2)
C4 C22 1.446(2)
C6 C34 1.409(2)
C6 C12 1.454(2)
C9 C29 1.378(3)
C9 C12 1.412(2)
C9 H9 0.9500
C10 C18 1.391(2)
C10 C24 1.394(2)
C10 H10 0.9500
C12 C20 1.413(2)
C13 C34 1.369(2)
C13 C21 1.394(3)
C14 C22 1.358(2)
C14 C20 1.432(2)
C14 H14 0.9500
C15 C24 1.376(3)
C15 C28 1.385(2)
C16 C28 1.381(2)
C16 C18 1.392(2)
C16 H16 0.9500
C18 C23 1.523(2)
C20 C27 1.411(2)
C21 C25 1.375(2)
C21 H21 0.9500
C22 C23 1.517(2)
C23 H23 1.0000
C24 H24 0.9500
C25 H25 0.9500
C27 C30 1.371(3)
C27 H27 0.9500
C28 H28 0.9500
C29 C30 1.396(3)
C29 H29 0.9500
C30 H30 0.9500
C31 C33 1.496(3)
C31 H31A 0.9900
C31 H31B 0.9900
C32 C37 1.480(4)
C32 H32A 0.9900
C32 H32B 0.9900
C33 H33A 0.9800
C33 H33B 0.9800
C33 H33C 0.9800
C34 H34 0.9500
C37 H37A 0.9800
C37 H37B 0.9800
C37 H37C 0.9800

loop_
_geom_torsion_atom_site_label_1
_geom_torsion_atom_site_label_2
_geom_torsion_atom_site_label_3
_geom_torsion_atom_site_label_4
_geom_torsion
O7 P11 O3 C32 32.25(18)
O17 P11 O3 C32 -93.12(16)
O19 P11 O3 C32 159.40(15)
O7 P11 O17 C31 -176.95(15)
O3 P11 O17 C31 -49.21(17)
O19 P11 O17 C31 58.08(17)
O7 P11 O19 C23 64.28(14)
O17 P11 O19 C23 -174.09(12)
O3 P11 O19 C23 -62.28(13)
C25 C4 C6 C34 -0.6(2)
C22 C4 C6 C34 178.80(14)
C25 C4 C6 C12 179.73(14)
C22 C4 C6 C12 -0.9(2)
C29 C9 C12 C20 -1.1(3)
C29 C9 C12 C6 178.18(16)
C34 C6 C12 C9 1.5(2)
C4 C6 C12 C9 -178.80(15)
C34 C6 C12 C20 -179.24(15)
C4 C6 C12 C20 0.4(2)
O8 N26 C15 C24 21.2(2)
O5 N26 C15 C24 -159.11(17)
O8 N26 C15 C28 -158.54(17)
O5 N26 C15 C28 21.1(2)
C24 C10 C18 C16 -0.1(3)
C24 C10 C18 C23 179.77(15)
C28 C16 C18 C10 -0.2(3)
C28 C16 C18 C23 179.93(16)
C9 C12 C20 C27 0.7(2)
C6 C12 C20 C27 -178.53(15)
C9 C12 C20 C14 -179.88(15)
C6 C12 C20 C14 0.8(2)
C22 C14 C20 C27 177.61(16)
C22 C14 C20 C12 -1.8(2)
C34 C13 C21 C25 -0.1(3)
Cl1 C13 C21 C25 179.06(13)
C20 C14 C22 C4 1.3(2)
C20 C14 C22 C23 -174.94(15)
C25 C4 C22 C14 179.38(15)
C6 C4 C22 C14 0.0(2)
C25 C4 C22 C23 -4.3(2)
C6 C4 C22 C23 176.31(14)
P11 O19 C23 C22 -140.80(12)
P11 O19 C23 C18 99.43(14)
C14 C22 C23 O19 -23.2(2)
C4 C22 C23 O19 160.50(13)
C14 C22 C23 C18 95.33(18)
C4 C22 C23 C18 -80.96(18)
C10 C18 C23 O19 -119.80(16)
C16 C18 C23 O19 60.07(19)
C10 C18 C23 C22 121.74(17)
C16 C18 C23 C22 -58.4(2)
C28 C15 C24 C10 0.2(3)
N26 C15 C24 C10 -179.54(15)
C18 C10 C24 C15 0.1(3)
C13 C21 C25 C4 -0.3(3)
C6 C4 C25 C21 0.6(2)
C22 C4 C25 C21 -178.77(15)
C12 C20 C27 C30 0.3(3)
C14 C20 C27 C30 -179.10(17)
C18 C16 C28 C15 0.5(3)
C24 C15 C28 C16 -0.5(3)
N26 C15 C28 C16 179.26(16)
C12 C9 C29 C30 0.4(3)
C20 C27 C30 C29 -1.0(3)
C9 C29 C30 C27 0.7(3)
P11 O17 C31 C33 -150.33(15)
P11 O3 C32 C37 -104.6(2)
C21 C13 C34 C6 0.1(3)
Cl1 C13 C34 C6 -179.07(13)
C4 C6 C34 C13 0.3(2)
C12 C6 C34 C13 179.95(15)
